data_7208602
loop_
_publ_author_name
'\<Strukil, Vjekoslav'
'Igrc, Marina D.'
'F\'abi\'an, L\'aszl\'o'
'Eckert-Maksi\'c, Mirjana'
'Childs, Scott L.'
'Reid, David G.'
'Duer, Melinda J.'
'Halasz, Ivan'
'Mottillo, Cristina'
'Fri\<s\<ci\'c, Tomislav'

_publ_section_title
;
 A model for a solvent-free synthetic organic research laboratory:
 click-mechanosynthesis and structural characterization of thioureas
 without bulk solvents
;
_journal_issue 9
_journal_name_full 'Green Chemistry'
_journal_page_first 2462
_journal_paper_doi 10.1039/c2gc35799b
_journal_volume 14
_journal_year 2012
_chemical_formula_moiety 'C11 H13 N3 O3 S'
_chemical_formula_sum 'C11 H13 N3 O3 S'
_chemical_formula_weight 267.30
_chemical_name_common N-(4-nitrophenyl)-N'-(morpholino)thiourea
_chemical_name_systematic
;
N-(4-nitrophenyl)-N'-(morpholino)thiourea
;
_space_group_IT_number 14
_symmetry_cell_setting monoclinic
_symmetry_space_group_name_Hall '-P 2yn'
_symmetry_space_group_name_H-M 'P 1 21/n 1'
_atom_sites_solution_hydrogens geom
_atom_sites_solution_primary direct
_atom_sites_solution_secondary difmap
_audit_creation_method SHELXL-97
_cell_angle_alpha 90.00
_cell_angle_beta 90.788(2)
_cell_angle_gamma 90.00
_cell_formula_units_Z 4
_cell_length_a 10.2252(2)
_cell_length_b 10.5172(3)
_cell_length_c 11.1949(2)
_cell_measurement_reflns_used 5406
_cell_measurement_temperature 180(2)
_cell_measurement_theta_max 32.03
_cell_measurement_theta_min 1.00
_cell_volume 1203.79(5)
_computing_cell_refinement 'HKL Scalepack (Otwinowski & Minor 1997)'
_computing_data_collection 'Collect (Nonius B.V. 1998)'
_computing_data_reduction
;
HKL Denzo and Scalepack (Otwinowski & Minor 1997)
;
_computing_publication_material 'SHELXL-97 (Sheldrick 1997)'
_computing_structure_refinement 'SHELXL-97 (Sheldrick 1997)'
_computing_structure_solution 'SIR-92 (Altomare et al. 1994)'
_diffrn_ambient_temperature 180(2)
_diffrn_measured_fraction_theta_full 0.988
_diffrn_measured_fraction_theta_max 0.988
_diffrn_measurement_device_type 'Nonius Kappa CCD'
_diffrn_measurement_method 'Thin slice \w and \f scans'
_diffrn_radiation_source 'fine-focus sealed tube'
_diffrn_radiation_type MoK\a
_diffrn_radiation_wavelength 0.71073
_diffrn_reflns_av_R_equivalents 0.0300
_diffrn_reflns_av_sigmaI/netI 0.0435
_diffrn_reflns_limit_h_max 15
_diffrn_reflns_limit_h_min -15
_diffrn_reflns_limit_k_max 15
_diffrn_reflns_limit_k_min -15
_diffrn_reflns_limit_l_max 16
_diffrn_reflns_limit_l_min -16
_diffrn_reflns_number 11967
_diffrn_reflns_theta_full 32.00
_diffrn_reflns_theta_max 32.00
_diffrn_reflns_theta_min 3.64
_exptl_absorpt_coefficient_mu 0.273
_exptl_absorpt_correction_T_max 0.953
_exptl_absorpt_correction_T_min 0.865
_exptl_absorpt_correction_type multi-scan
_exptl_absorpt_process_details
;
multi-scan from symmetry-related measurements
Sortav (Blessing 1995)
;
_exptl_crystal_colour yellow
_exptl_crystal_density_diffrn 1.475
_exptl_crystal_density_method 'not measured'
_exptl_crystal_description block
_exptl_crystal_F_000 560
_exptl_crystal_size_max 0.35
_exptl_crystal_size_mid 0.23
_exptl_crystal_size_min 0.18
_refine_diff_density_max 0.258
_refine_diff_density_min -0.336
_refine_diff_density_rms 0.053
_refine_ls_extinction_method none
_refine_ls_goodness_of_fit_ref 1.021
_refine_ls_hydrogen_treatment constr
_refine_ls_matrix_type full
_refine_ls_number_parameters 163
_refine_ls_number_reflns 4139
_refine_ls_number_restraints 0
_refine_ls_restrained_S_all 1.021
_refine_ls_R_factor_all 0.0462
_refine_ls_R_factor_gt 0.0330
_refine_ls_shift/su_max 0.000
_refine_ls_shift/su_mean 0.000
_refine_ls_structure_factor_coef Fsqd
_refine_ls_weighting_details 'calc w=1/[\s^2^(Fo^2^)+(0.0550P)^2^+0.0000P] where P=(Fo^2^+2Fc^2^)/3'
_refine_ls_weighting_scheme calc
_refine_ls_wR_factor_gt 0.0957
_refine_ls_wR_factor_ref 0.0980
_reflns_number_gt 2986
_reflns_number_total 4139
_reflns_threshold_expression >2sigma(I)
_cod_data_source_file c2gc35799b.txt
_cod_data_source_block 4j-form1
_cod_original_sg_symbol_H-M P2(1)/n
_cod_database_code 7208602

loop_
_symmetry_equiv_pos_as_xyz
'x, y, z'
'-x+1/2, y+1/2, -z+1/2'
'-x, -y, -z'
'x-1/2, -y-1/2, z-1/2'

loop_
_atom_site_label
_atom_site_type_symbol
_atom_site_fract_x
_atom_site_fract_y
_atom_site_fract_z
_atom_site_U_iso_or_equiv
_atom_site_adp_type
_atom_site_occupancy
_atom_site_symmetry_multiplicity
_atom_site_calc_flag
_atom_site_refinement_flags
S1 S 0.08124(3) 0.18288(3) 0.02280(2) 0.02646(9) Uani 1 1 d .
O3 O -0.19432(7) 0.01785(8) 0.35947(6) 0.02758(18) Uani 1 1 d .
N1 N -0.13737(8) 0.32202(8) 0.03140(7) 0.02131(19) Uani 1 1 d .
H1 H -0.1980 0.3570 0.0757 0.026 Uiso 1 1 calc R
N2 N -0.14387(9) 0.48606(10) -0.44652(7) 0.0269(2) Uani 1 1 d .
O1 O -0.11795(8) 0.40917(9) -0.52547(6) 0.0331(2) Uani 1 1 d .
O2 O -0.17488(9) 0.59696(9) -0.46653(7) 0.0383(2) Uani 1 1 d .
N3 N -0.09474(8) 0.19933(9) 0.19623(8) 0.0247(2) Uani 1 1 d .
C1 C -0.05671(10) 0.23526(10) 0.08586(8) 0.0206(2) Uani 1 1 d .
C2 C -0.13255(9) 0.36066(10) -0.08904(8) 0.0198(2) Uani 1 1 d .
C3 C -0.14783(10) 0.48931(11) -0.11457(8) 0.0234(2) Uani 1 1 d .
H3 H -0.1567 0.5486 -0.0511 0.028 Uiso 1 1 calc R
C4 C -0.15018(10) 0.53182(11) -0.23213(9) 0.0240(2) Uani 1 1 d .
H4 H -0.1605 0.6196 -0.2501 0.029 Uiso 1 1 calc R
C5 C -0.13710(10) 0.44272(11) -0.32248(8) 0.0219(2) Uani 1 1 d .
C6 C -0.12165(10) 0.31461(11) -0.29938(9) 0.0233(2) Uani 1 1 d .
H6 H -0.1124 0.2559 -0.3632 0.028 Uiso 1 1 calc R
C7 C -0.11974(10) 0.27267(11) -0.18183(9) 0.0222(2) Uani 1 1 d .
H7 H -0.1098 0.1847 -0.1645 0.027 Uiso 1 1 calc R
C8 C -0.22741(10) 0.21298(11) 0.24383(9) 0.0251(2) Uani 1 1 d .
H8A H -0.2855 0.2524 0.1828 0.030 Uiso 1 1 calc R
H8B H -0.2252 0.2689 0.3150 0.030 Uiso 1 1 calc R
C9 C -0.27939(10) 0.08392(11) 0.27742(9) 0.0259(2) Uani 1 1 d .
H9A H -0.3663 0.0942 0.3141 0.031 Uiso 1 1 calc R
H9B H -0.2908 0.0321 0.2042 0.031 Uiso 1 1 calc R
C10 C -0.06757(11) 0.00283(12) 0.30836(10) 0.0310(3) Uani 1 1 d .
H10A H -0.0751 -0.0488 0.2347 0.037 Uiso 1 1 calc R
H10B H -0.0096 -0.0429 0.3654 0.037 Uiso 1 1 calc R
C11 C -0.00853(11) 0.13015(12) 0.27913(9) 0.0293(3) Uani 1 1 d .
H11A H 0.0039 0.1802 0.3533 0.035 Uiso 1 1 calc R
H11B H 0.0781 0.1178 0.2425 0.035 Uiso 1 1 calc R

loop_
_atom_site_aniso_label
_atom_site_aniso_U_11
_atom_site_aniso_U_22
_atom_site_aniso_U_33
_atom_site_aniso_U_23
_atom_site_aniso_U_13
_atom_site_aniso_U_12
S1 0.02307(14) 0.03064(17) 0.02574(14) 0.00133(10) 0.00286(9) 0.00420(11)
O3 0.0287(4) 0.0274(4) 0.0268(4) 0.0081(3) 0.0055(3) 0.0018(3)
N1 0.0250(4) 0.0209(5) 0.0181(4) 0.0013(3) 0.0038(3) 0.0040(4)
N2 0.0230(4) 0.0366(6) 0.0212(4) 0.0043(4) -0.0005(3) 0.0000(4)
O1 0.0379(5) 0.0420(5) 0.0193(4) -0.0027(3) 0.0014(3) -0.0027(4)
O2 0.0472(5) 0.0397(5) 0.0282(4) 0.0122(4) 0.0022(3) 0.0134(4)
N3 0.0210(4) 0.0294(5) 0.0237(4) 0.0081(4) 0.0012(3) 0.0011(4)
C1 0.0225(5) 0.0184(5) 0.0208(4) 0.0002(4) -0.0005(3) -0.0024(4)
C2 0.0187(5) 0.0216(5) 0.0190(4) 0.0010(4) -0.0001(3) -0.0005(4)
C3 0.0270(5) 0.0223(5) 0.0208(4) -0.0006(4) 0.0012(4) 0.0009(4)
C4 0.0261(5) 0.0217(5) 0.0242(5) 0.0034(4) -0.0008(4) 0.0009(4)
C5 0.0194(5) 0.0294(6) 0.0169(4) 0.0028(4) -0.0007(3) -0.0006(4)
C6 0.0228(5) 0.0268(6) 0.0202(5) -0.0036(4) -0.0001(4) 0.0004(4)
C7 0.0234(5) 0.0207(5) 0.0225(5) -0.0003(4) -0.0005(4) -0.0002(4)
C8 0.0253(5) 0.0269(6) 0.0231(5) 0.0029(4) 0.0052(4) 0.0036(4)
C9 0.0261(5) 0.0287(6) 0.0230(5) 0.0023(4) 0.0031(4) -0.0014(5)
C10 0.0317(6) 0.0312(7) 0.0303(5) 0.0071(5) 0.0053(4) 0.0071(5)
C11 0.0250(5) 0.0366(7) 0.0261(5) 0.0113(5) -0.0011(4) 0.0011(5)

loop_
_atom_type_symbol
_atom_type_description
_atom_type_scat_dispersion_real
_atom_type_scat_dispersion_imag
_atom_type_scat_source
C C 0.0033 0.0016 'International Tables Vol C Tables 4.2.6.8 and 6.1.1.4'
H H 0.0000 0.0000 'International Tables Vol C Tables 4.2.6.8 and 6.1.1.4'
N N 0.0061 0.0033 'International Tables Vol C Tables 4.2.6.8 and 6.1.1.4'
O O 0.0106 0.0060 'International Tables Vol C Tables 4.2.6.8 and 6.1.1.4'
S S 0.1246 0.1234 'International Tables Vol C Tables 4.2.6.8 and 6.1.1.4'

loop_
_geom_angle_atom_site_label_1
_geom_angle_atom_site_label_2
_geom_angle_atom_site_label_3
_geom_angle
C10 O3 C9 109.96(8)
C1 N1 C2 126.15(9)
C1 N1 H1 116.9
C2 N1 H1 116.9
O2 N2 O1 123.44(9)
O2 N2 C5 118.54(9)
O1 N2 C5 118.02(10)
C1 N3 C11 122.61(9)
C1 N3 C8 125.52(9)
C11 N3 C8 111.65(8)
N3 C1 N1 114.45(9)
N3 C1 S1 123.06(8)
N1 C1 S1 122.44(7)
C3 C2 C7 120.16(9)
C3 C2 N1 118.13(9)
C7 C2 N1 121.63(10)
C4 C3 C2 120.51(10)
C4 C3 H3 119.7
C2 C3 H3 119.7
C5 C4 C3 118.22(10)
C5 C4 H4 120.9
C3 C4 H4 120.9
C6 C5 C4 122.33(9)
C6 C5 N2 119.07(9)
C4 C5 N2 118.57(10)
C5 C6 C7 119.20(10)
C5 C6 H6 120.4
C7 C6 H6 120.4
C6 C7 C2 119.58(10)
C6 C7 H7 120.2
C2 C7 H7 120.2
N3 C8 C9 109.42(9)
N3 C8 H8A 109.8
C9 C8 H8A 109.8
N3 C8 H8B 109.8
C9 C8 H8B 109.8
H8A C8 H8B 108.2
O3 C9 C8 112.51(9)
O3 C9 H9A 109.1
C8 C9 H9A 109.1
O3 C9 H9B 109.1
C8 C9 H9B 109.1
H9A C9 H9B 107.8
O3 C10 C11 110.86(10)
O3 C10 H10A 109.5
C11 C10 H10A 109.5
O3 C10 H10B 109.5
C11 C10 H10B 109.5
H10A C10 H10B 108.1
N3 C11 C10 109.86(9)
N3 C11 H11A 109.7
C10 C11 H11A 109.7
N3 C11 H11B 109.7
C10 C11 H11B 109.7
H11A C11 H11B 108.2

loop_
_geom_bond_atom_site_label_1
_geom_bond_atom_site_label_2
_geom_bond_distance
S1 C1 1.6790(11)
O3 C10 1.4326(13)
O3 C9 1.4357(12)
N1 C1 1.3677(13)
N1 C2 1.4097(12)
N1 H1 0.8800
N2 O2 1.2285(13)
N2 O1 1.2296(13)
N2 C5 1.4623(12)
N3 C1 1.3542(13)
N3 C11 1.4646(13)
N3 C8 1.4713(13)
C2 C3 1.3913(15)
C2 C7 1.3986(14)
C3 C4 1.3899(13)
C3 H3 0.9500
C4 C5 1.3866(15)
C4 H4 0.9500
C5 C6 1.3807(15)
C6 C7 1.3878(14)
C6 H6 0.9500
C7 H7 0.9500
C8 C9 1.5073(16)
C8 H8A 0.9900
C8 H8B 0.9900
C9 H9A 0.9900
C9 H9B 0.9900
C10 C11 1.5067(17)
C10 H10A 0.9900
C10 H10B 0.9900
C11 H11A 0.9900
C11 H11B 0.9900
